data_4513501
loop_
_publ_author_name
'Stappert, Kathrin'
'Muthmann, Johanna'
'Spielberg, Eike T.'
'Mudring, Anja-Verena'

_publ_section_title
;
 Azobenzene-Based Organic Salts with Ionic Liquid and Liquid Crystalline
 Properties
;
_journal_issue 9
_journal_name_full 'Crystal Growth &amp; Design'
_journal_page_first 4701
_journal_paper_doi 10.1021/acs.cgd.5b01024
_journal_volume 15
_journal_year 2015
_chemical_formula_moiety 'C30 H43 Br N4 O'
_chemical_formula_sum 'C30 H43 Br N4 O'
_chemical_formula_weight 555.59
_space_group_IT_number 2
_symmetry_cell_setting triclinic
_symmetry_space_group_name_Hall '-P 1'
_symmetry_space_group_name_H-M 'P -1'
_atom_sites_solution_hydrogens geom
_atom_sites_solution_primary direct
_atom_sites_solution_secondary difmap
_audit_creation_method SHELXL-97
_audit_update_record
;
2014-10-07 # Formatted by publCIF
;
_cell_angle_alpha 90.876(9)
_cell_angle_beta 90.872(9)
_cell_angle_gamma 109.433(7)
_cell_formula_units_Z 2
_cell_length_a 6.854(5)
_cell_length_b 8.234(6)
_cell_length_c 27.248(18)
_cell_measurement_reflns_used 5857
_cell_measurement_temperature 170(2)
_cell_measurement_theta_max 25
_cell_measurement_theta_min 2.6
_cell_volume 1449.7(18)
_computing_cell_refinement 'X-Area (Stoe & Cie, 2001)'
_computing_data_collection 'X-Area (Stoe & Cie, 2001)'
_computing_data_reduction 'X-Area (Stoe & Cie, 2001)'
_computing_molecular_graphics 'Diamond (Brandenburg 2011)'
_computing_publication_material 'WinGX publication routines (Farrugia, 1999)'
_computing_structure_refinement 'SHELXL-97 (Sheldrick, 1997)'
_computing_structure_solution 'SIR92 (Altomare 1994)'
_diffrn_ambient_temperature 170(2)
_diffrn_measured_fraction_theta_full 0.856
_diffrn_measured_fraction_theta_max 0.856
_diffrn_measurement_device_type 'STOE IPDS I'
_diffrn_measurement_method \w
_diffrn_radiation_monochromator graphite
_diffrn_radiation_source 'fine-focus sealed tube'
_diffrn_radiation_type MoK\a
_diffrn_radiation_wavelength 0.71073
_diffrn_reflns_av_R_equivalents 0.0334
_diffrn_reflns_av_sigmaI/netI 0.0734
_diffrn_reflns_limit_h_max 8
_diffrn_reflns_limit_h_min -7
_diffrn_reflns_limit_k_max 9
_diffrn_reflns_limit_k_min -9
_diffrn_reflns_limit_l_max 28
_diffrn_reflns_limit_l_min -32
_diffrn_reflns_number 5857
_diffrn_reflns_theta_full 25.00
_diffrn_reflns_theta_max 25.00
_diffrn_reflns_theta_min 2.62
_exptl_absorpt_coefficient_mu 1.45
_exptl_absorpt_correction_T_max 0.8885
_exptl_absorpt_correction_T_min 0.7324
_exptl_absorpt_correction_type numerical
_exptl_absorpt_process_details
;
  [X-Red (Stoe & Cie, 2001) and X-Shape (Stoe & Cie, 1999)]
;
_exptl_crystal_colour orange
_exptl_crystal_density_diffrn 1.273
_exptl_crystal_density_meas 1.27
_exptl_crystal_density_method 'not measured'
_exptl_crystal_description needle
_exptl_crystal_F_000 588
_exptl_crystal_size_max 0.4
_exptl_crystal_size_mid 0.2
_exptl_crystal_size_min 0.1
_refine_diff_density_max 0.335
_refine_diff_density_min -0.521
_refine_diff_density_rms 0.068
_refine_ls_extinction_method none
_refine_ls_goodness_of_fit_ref 1.069
_refine_ls_hydrogen_treatment mixed
_refine_ls_matrix_type full
_refine_ls_number_parameters 325
_refine_ls_number_reflns 4366
_refine_ls_number_restraints 0
_refine_ls_restrained_S_all 1.069
_refine_ls_R_factor_all 0.0632
_refine_ls_R_factor_gt 0.0468
_refine_ls_shift/su_max 0.001
_refine_ls_shift/su_mean 0.000
_refine_ls_structure_factor_coef Fsqd
_refine_ls_weighting_details 'calc w=1/[\s^2^(Fo^2^)+(0.0529P)^2^+1.1059P] where P=(Fo^2^+2Fc^2^)/3'
_refine_ls_weighting_scheme calc
_refine_ls_wR_factor_gt 0.1163
_refine_ls_wR_factor_ref 0.1291
_reflns_number_gt 3475
_reflns_number_total 4366
_reflns_threshold_expression >2sigma(I)
_cod_data_source_file cg5b01024_si_005.cif
_cod_data_source_block ksa16
_cod_depositor_comments 'Adding full bibliography for 4513499--4513502.cif.'
_cod_original_sg_symbol_H-M P-1
_cod_database_code 4513501

loop_
_symmetry_equiv_pos_as_xyz
'x, y, z'
'-x, -y, -z'

loop_
_atom_site_label
_atom_site_type_symbol
_atom_site_fract_x
_atom_site_fract_y
_atom_site_fract_z
_atom_site_U_iso_or_equiv
_atom_site_adp_type
_atom_site_occupancy
_atom_site_symmetry_multiplicity
_atom_site_calc_flag
_atom_site_refinement_flags
Br01 Br 0.43916(6) 0.70479(6) 0.949184(16) 0.03549(17) Uani 1 1 d .
O01 O 0.7615(4) 0.3506(3) 0.86553(10) 0.0304(7) Uani 1 1 d .
N04 N 1.0027(5) -0.0435(4) 0.91290(12) 0.0275(8) Uani 1 1 d .
N01 N 0.2983(5) 0.5171(4) 0.68573(14) 0.0340(9) Uani 1 1 d .
N03 N 0.9746(5) 0.1984(4) 0.93746(12) 0.0252(8) Uani 1 1 d .
N02 N 0.2230(5) 0.4784(4) 0.72735(14) 0.0309(8) Uani 1 1 d .
C06 C 1.8802(6) 0.0043(5) 0.71118(17) 0.0336(10) Uani 1 1 d .
H06A H 1.9638 0.0885 0.7350 0.040 Uiso 1 1 calc R
H06B H 1.9014 -0.1043 0.7175 0.040 Uiso 1 1 calc R
C13 C 1.1667(6) 0.0338(5) 0.94471(16) 0.0324(10) Uani 1 1 d .
H13 H 1.2704 -0.0100 0.9538 0.039 Uiso 1 1 calc R
C15 C 0.8877(6) 0.0588(5) 0.90993(16) 0.0294(10) Uani 1 1 d .
H15 H 0.7660 0.0356 0.8914 0.035 Uiso 1 1 calc R
C25 C 0.1640(6) 0.5618(5) 0.65129(16) 0.0298(10) Uani 1 1 d .
C23 C 0.4300(6) 0.3906(5) 0.84659(16) 0.0302(10) Uani 1 1 d .
H23 H 0.3900 0.3805 0.8792 0.036 Uiso 1 1 calc R
C09 C 1.3519(6) -0.0847(6) 0.77723(16) 0.0329(10) Uani 1 1 d .
H09A H 1.3282 0.0190 0.7665 0.040 Uiso 1 1 calc R
H09B H 1.2691 -0.1792 0.7561 0.040 Uiso 1 1 calc R
C12 C 0.9606(6) -0.2065(5) 0.88482(17) 0.0348(11) Uani 1 1 d .
H12A H 0.8124 -0.2664 0.8830 0.042 Uiso 1 1 calc R
H12B H 1.0241 -0.2795 0.9018 0.042 Uiso 1 1 calc R
C11 C 1.0441(6) -0.1754(5) 0.83314(17) 0.0339(10) Uani 1 1 d .
H11A H 0.9840 -0.2805 0.8137 0.041 Uiso 1 1 calc R
H11B H 0.9976 -0.0875 0.8186 0.041 Uiso 1 1 calc R
C16 C 0.9002(6) 0.3466(5) 0.94636(16) 0.0302(10) Uani 1 1 d .
H16A H 1.0099 0.4521 0.9386 0.036 Uiso 1 1 calc R
H16B H 0.8715 0.3522 0.9810 0.036 Uiso 1 1 calc R
C18 C 0.6198(6) 0.3771(5) 0.83303(16) 0.0274(10) Uani 1 1 d .
C10 C 1.2779(6) -0.1198(5) 0.82953(16) 0.0319(10) Uani 1 1 d .
H10A H 1.3252 -0.2093 0.8427 0.038 Uiso 1 1 calc R
H10B H 1.3395 -0.0163 0.8495 0.038 Uiso 1 1 calc R
C07 C 1.6526(6) -0.0180(6) 0.71910(16) 0.0346(10) Uani 1 1 d .
H07A H 1.6294 0.0881 0.7105 0.042 Uiso 1 1 calc R
H07B H 1.5686 -0.1080 0.6968 0.042 Uiso 1 1 calc R
C30 C -0.0269(6) 0.5725(6) 0.66253(17) 0.0376(11) Uani 1 1 d .
H30 H -0.0777 0.5488 0.6940 0.045 Uiso 1 1 calc R
C22 C 0.3017(6) 0.4199(5) 0.80977(16) 0.0323(10) Uani 1 1 d .
H22 H 0.1732 0.4261 0.8181 0.039 Uiso 1 1 calc R
C04 C 2.1786(6) 0.0701(6) 0.65304(17) 0.0356(11) Uani 1 1 d .
H04A H 2.2656 0.1481 0.6777 0.043 Uiso 1 1 calc R
H04B H 2.1880 -0.0432 0.6585 0.043 Uiso 1 1 calc R
C26 C 0.2370(7) 0.5959(6) 0.60474(18) 0.0476(13) Uani 1 1 d .
H26 H 0.3649 0.5871 0.5971 0.057 Uiso 1 1 calc R
C20 C 0.5493(6) 0.4213(5) 0.74848(16) 0.0305(10) Uani 1 1 d .
H20 H 0.5879 0.4299 0.7158 0.037 Uiso 1 1 calc R
C19 C 0.6778(6) 0.3901(5) 0.78413(16) 0.0284(10) Uani 1 1 d .
H19 H 0.8029 0.3779 0.7754 0.034 Uiso 1 1 calc R
C05 C 1.9559(6) 0.0614(6) 0.66039(16) 0.0336(10) Uani 1 1 d .
H05A H 1.9450 0.1742 0.6548 0.040 Uiso 1 1 calc R
H05B H 1.8674 -0.0183 0.6363 0.040 Uiso 1 1 calc R
C08 C 1.5805(6) -0.0629(5) 0.77062(16) 0.0335(10) Uani 1 1 d .
H08A H 1.6635 0.0272 0.7930 0.040 Uiso 1 1 calc R
H08B H 1.6032 -0.1691 0.7793 0.040 Uiso 1 1 calc R
C14 C 1.1499(6) 0.1835(5) 0.96022(15) 0.0298(10) Uani 1 1 d .
H14 H 1.2389 0.2626 0.9821 0.036 Uiso 1 1 calc R
C21 C 0.3607(6) 0.4398(5) 0.76172(16) 0.0289(10) Uani 1 1 d .
C27 C 0.1217(8) 0.6435(6) 0.56885(18) 0.0462(12) Uani 1 1 d .
H27 H 0.1736 0.6674 0.5375 0.055 Uiso 1 1 calc R
C03 C 2.2640(7) 0.1288(6) 0.60281(17) 0.0406(11) Uani 1 1 d .
H03A H 2.2547 0.2420 0.5970 0.049 Uiso 1 1 calc R
H03B H 2.1797 0.0500 0.5779 0.049 Uiso 1 1 calc R
C28 C -0.0695(7) 0.6556(6) 0.57942(18) 0.0401(12) Uani 1 1 d .
C31 C -0.1938(8) 0.7119(7) 0.54032(19) 0.0559(15) Uani 1 1 d .
H31A H -0.3217 0.7135 0.5538 0.084 Uiso 1 1 calc R
H31B H -0.2223 0.6326 0.5128 0.084 Uiso 1 1 calc R
H31C H -0.1155 0.8252 0.5297 0.084 Uiso 1 1 calc R
C29 C -0.1427(7) 0.6189(6) 0.62653(18) 0.0419(12) Uani 1 1 d .
H29 H -0.2717 0.6255 0.6342 0.050 Uiso 1 1 calc R
C02 C 2.4885(7) 0.1370(7) 0.5980(2) 0.0562(15) Uani 1 1 d .
H02A H 2.5709 0.2123 0.6238 0.067 Uiso 1 1 calc R
H02B H 2.4960 0.0228 0.6030 0.067 Uiso 1 1 calc R
C17 C 0.7091(6) 0.3374(5) 0.91697(15) 0.0291(10) Uani 1 1 d .
H17A H 0.5999 0.2292 0.9226 0.035 Uiso 1 1 calc R
H17B H 0.6606 0.4309 0.9268 0.035 Uiso 1 1 calc R
C01 C 2.5826(8) 0.2008(8) 0.5490(2) 0.0672(17) Uani 1 1 d .
H01A H 2.7234 0.2027 0.5489 0.101 Uiso 1 1 calc R
H01B H 2.5791 0.3149 0.5440 0.101 Uiso 1 1 calc R
H01C H 2.5050 0.1251 0.5232 0.101 Uiso 1 1 calc R

loop_
_atom_site_aniso_label
_atom_site_aniso_U_11
_atom_site_aniso_U_22
_atom_site_aniso_U_33
_atom_site_aniso_U_23
_atom_site_aniso_U_13
_atom_site_aniso_U_12
Br01 0.0294(3) 0.0443(3) 0.0360(3) 0.00547(19) -0.00055(19) 0.01639(19)
O01 0.0257(15) 0.0409(16) 0.0283(18) 0.0053(13) 0.0002(12) 0.0160(12)
N04 0.0243(18) 0.0240(17) 0.034(2) 0.0063(15) 0.0043(15) 0.0074(14)
N01 0.031(2) 0.041(2) 0.032(2) 0.0086(17) 0.0007(17) 0.0136(16)
N03 0.0222(17) 0.0307(18) 0.0224(19) 0.0033(14) -0.0008(14) 0.0084(14)
N02 0.0252(18) 0.0323(19) 0.038(2) 0.0015(16) -0.0026(16) 0.0127(15)
C06 0.028(2) 0.037(2) 0.038(3) -0.003(2) 0.003(2) 0.0140(18)
C13 0.024(2) 0.043(3) 0.034(3) 0.015(2) 0.0064(19) 0.0167(19)
C15 0.022(2) 0.030(2) 0.035(3) 0.0066(18) -0.0035(18) 0.0079(17)
C25 0.028(2) 0.028(2) 0.035(3) 0.0001(18) -0.0030(19) 0.0105(17)
C23 0.034(2) 0.036(2) 0.026(3) 0.0031(18) 0.0041(19) 0.0193(19)
C09 0.027(2) 0.041(2) 0.033(3) 0.006(2) 0.0023(19) 0.0152(19)
C12 0.030(2) 0.021(2) 0.051(3) 0.0031(19) 0.006(2) 0.0056(17)
C11 0.030(2) 0.027(2) 0.042(3) -0.0043(19) 0.000(2) 0.0065(18)
C16 0.034(2) 0.032(2) 0.028(3) 0.0007(18) 0.0026(19) 0.0160(18)
C18 0.021(2) 0.030(2) 0.030(3) 0.0036(17) -0.0042(18) 0.0069(17)
C10 0.028(2) 0.031(2) 0.040(3) 0.0039(19) 0.0019(19) 0.0145(18)
C07 0.027(2) 0.044(3) 0.035(3) -0.001(2) 0.0029(19) 0.0146(19)
C30 0.032(2) 0.045(3) 0.034(3) 0.012(2) -0.001(2) 0.0102(19)
C22 0.024(2) 0.037(2) 0.041(3) 0.001(2) 0.002(2) 0.0167(18)
C04 0.029(2) 0.040(2) 0.038(3) 0.002(2) 0.003(2) 0.0124(19)
C26 0.040(3) 0.069(3) 0.041(3) 0.014(2) 0.005(2) 0.025(2)
C20 0.028(2) 0.039(2) 0.025(3) 0.0046(18) 0.0053(18) 0.0105(18)
C19 0.022(2) 0.030(2) 0.035(3) -0.0031(18) 0.0026(18) 0.0115(17)
C05 0.030(2) 0.038(2) 0.036(3) 0.0017(19) 0.0015(19) 0.0148(18)
C08 0.030(2) 0.037(2) 0.038(3) 0.007(2) 0.003(2) 0.0153(19)
C14 0.022(2) 0.035(2) 0.032(3) 0.0043(18) -0.0068(18) 0.0090(17)
C21 0.025(2) 0.034(2) 0.031(3) 0.0043(18) -0.0021(18) 0.0131(17)
C27 0.053(3) 0.059(3) 0.030(3) 0.007(2) 0.004(2) 0.024(2)
C03 0.039(3) 0.046(3) 0.038(3) 0.009(2) 0.005(2) 0.017(2)
C28 0.040(3) 0.040(3) 0.039(3) 0.006(2) -0.008(2) 0.011(2)
C31 0.053(3) 0.072(4) 0.048(3) 0.015(3) -0.011(3) 0.027(3)
C29 0.031(2) 0.050(3) 0.047(3) 0.009(2) -0.003(2) 0.018(2)
C02 0.036(3) 0.081(4) 0.051(4) 0.022(3) 0.011(2) 0.017(3)
C17 0.027(2) 0.031(2) 0.029(3) 0.0033(18) 0.0014(18) 0.0108(17)
C01 0.055(3) 0.096(5) 0.054(4) 0.023(3) 0.018(3) 0.026(3)

loop_
_atom_type_symbol
_atom_type_description
_atom_type_scat_dispersion_real
_atom_type_scat_dispersion_imag
_atom_type_scat_source
C C 0.0033 0.0016 'International Tables Vol C Tables 4.2.6.8 and 6.1.1.4'
H H 0.0000 0.0000 'International Tables Vol C Tables 4.2.6.8 and 6.1.1.4'
N N 0.0061 0.0033 'International Tables Vol C Tables 4.2.6.8 and 6.1.1.4'
O O 0.0106 0.0060 'International Tables Vol C Tables 4.2.6.8 and 6.1.1.4'
Br Br -0.2901 2.4595 'International Tables Vol C Tables 4.2.6.8 and 6.1.1.4'

loop_
_geom_angle_atom_site_label_1
_geom_angle_atom_site_label_2
_geom_angle_atom_site_label_3
_geom_angle
C18 O01 C17 117.3(3)
C15 N04 C13 108.0(3)
C15 N04 C12 124.5(3)
C13 N04 C12 127.5(3)
N02 N01 C25 114.3(4)
C15 N03 C14 108.3(3)
C15 N03 C16 128.3(3)
C14 N03 C16 123.3(3)
N01 N02 C21 113.7(3)
C05 C06 C07 114.5(3)
C05 C06 H06A 108.6
C07 C06 H06A 108.6
C05 C06 H06B 108.6
C07 C06 H06B 108.6
H06A C06 H06B 107.6
C14 C13 N04 107.6(3)
C14 C13 H13 126.2
N04 C13 H13 126.2
N03 C15 N04 109.0(3)
N03 C15 H15 125.5
N04 C15 H15 125.5
C26 C25 C30 119.8(4)
C26 C25 N01 115.8(4)
C30 C25 N01 124.4(4)
C18 C23 C22 118.2(4)
C18 C23 H23 120.9
C22 C23 H23 120.9
C10 C09 C08 114.5(3)
C10 C09 H09A 108.6
C08 C09 H09A 108.6
C10 C09 H09B 108.6
C08 C09 H09B 108.6
H09A C09 H09B 107.6
N04 C12 C11 111.5(3)
N04 C12 H12A 109.3
C11 C12 H12A 109.3
N04 C12 H12B 109.3
C11 C12 H12B 109.3
H12A C12 H12B 108.0
C10 C11 C12 115.5(4)
C10 C11 H11A 108.4
C12 C11 H11A 108.4
C10 C11 H11B 108.4
C12 C11 H11B 108.4
H11A C11 H11B 107.5
N03 C16 C17 114.1(3)
N03 C16 H16A 108.7
C17 C16 H16A 108.7
N03 C16 H16B 108.7
C17 C16 H16B 108.7
H16A C16 H16B 107.6
O01 C18 C19 115.1(4)
O01 C18 C23 124.1(4)
C19 C18 C23 120.7(4)
C11 C10 C09 113.0(3)
C11 C10 H10A 109.0
C09 C10 H10A 109.0
C11 C10 H10B 109.0
C09 C10 H10B 109.0
H10A C10 H10B 107.8
C08 C07 C06 114.7(3)
C08 C07 H07A 108.6
C06 C07 H07A 108.6
C08 C07 H07B 108.6
C06 C07 H07B 108.6
H07A C07 H07B 107.6
C25 C30 C29 119.6(5)
C25 C30 H30 120.2
C29 C30 H30 120.2
C21 C22 C23 121.7(4)
C21 C22 H22 119.2
C23 C22 H22 119.2
C03 C04 C05 115.1(4)
C03 C04 H04A 108.5
C05 C04 H04A 108.5
C03 C04 H04B 108.5
C05 C04 H04B 108.5
H04A C04 H04B 107.5
C25 C26 C27 120.6(5)
C25 C26 H26 119.7
C27 C26 H26 119.7
C19 C20 C21 119.9(4)
C19 C20 H20 120.0
C21 C20 H20 120.0
C20 C19 C18 120.0(4)
C20 C19 H19 120.0
C18 C19 H19 120.0
C06 C05 C04 112.7(3)
C06 C05 H05A 109.0
C04 C05 H05A 109.0
C06 C05 H05B 109.0
C04 C05 H05B 109.0
H05A C05 H05B 107.8
C07 C08 C09 113.3(3)
C07 C08 H08A 108.9
C09 C08 H08A 108.9
C07 C08 H08B 108.9
C09 C08 H08B 108.9
H08A C08 H08B 107.7
C13 C14 N03 107.0(4)
C13 C14 H14 126.5
N03 C14 H14 126.5
C22 C21 C20 119.5(4)
C22 C21 N02 117.3(4)
C20 C21 N02 123.3(4)
C28 C27 C26 120.5(5)
C28 C27 H27 119.7
C26 C27 H27 119.7
C04 C03 C02 112.5(4)
C04 C03 H03A 109.1
C02 C03 H03A 109.1
C04 C03 H03B 109.1
C02 C03 H03B 109.1
H03A C03 H03B 107.8
C27 C28 C29 118.4(4)
C27 C28 C31 120.5(5)
C29 C28 C31 121.1(5)
C28 C31 H31A 109.5
C28 C31 H31B 109.5
H31A C31 H31B 109.5
C28 C31 H31C 109.5
H31A C31 H31C 109.5
H31B C31 H31C 109.5
C28 C29 C30 121.1(4)
C28 C29 H29 119.4
C30 C29 H29 119.4
C01 C02 C03 114.4(4)
C01 C02 H02A 108.7
C03 C02 H02A 108.7
C01 C02 H02B 108.7
C03 C02 H02B 108.7
H02A C02 H02B 107.6
O01 C17 C16 108.1(3)
O01 C17 H17A 110.1
C16 C17 H17A 110.1
O01 C17 H17B 110.1
C16 C17 H17B 110.1
H17A C17 H17B 108.4
C02 C01 H01A 109.5
C02 C01 H01B 109.5
H01A C01 H01B 109.5
C02 C01 H01C 109.5
H01A C01 H01C 109.5
H01B C01 H01C 109.5

loop_
_geom_bond_atom_site_label_1
_geom_bond_atom_site_label_2
_geom_bond_distance
O01 C18 1.377(4)
O01 C17 1.449(5)
N04 C15 1.334(5)
N04 C13 1.378(5)
N04 C12 1.475(5)
N01 N02 1.254(5)
N01 C25 1.440(5)
N03 C15 1.320(5)
N03 C14 1.386(5)
N03 C16 1.489(5)
N02 C21 1.432(5)
C06 C05 1.512(6)
C06 C07 1.528(6)
C06 H06A 0.9700
C06 H06B 0.9700
C13 C14 1.338(6)
C13 H13 0.9300
C15 H15 0.9300
C25 C26 1.369(6)
C25 C30 1.379(6)
C23 C18 1.397(6)
C23 C22 1.400(5)
C23 H23 0.9300
C09 C10 1.519(6)
C09 C08 1.530(6)
C09 H09A 0.9700
C09 H09B 0.9700
C12 C11 1.521(7)
C12 H12A 0.9700
C12 H12B 0.9700
C11 C10 1.519(6)
C11 H11A 0.9700
C11 H11B 0.9700
C16 C17 1.504(5)
C16 H16A 0.9700
C16 H16B 0.9700
C18 C19 1.392(6)
C10 H10A 0.9700
C10 H10B 0.9700
C07 C08 1.506(6)
C07 H07A 0.9700
C07 H07B 0.9700
C30 C29 1.389(6)
C30 H30 0.9300
C22 C21 1.372(6)
C22 H22 0.9300
C04 C03 1.519(6)
C04 C05 1.520(6)
C04 H04A 0.9700
C04 H04B 0.9700
C26 C27 1.389(6)
C26 H26 0.9300
C20 C19 1.385(5)
C20 C21 1.403(6)
C20 H20 0.9300
C19 H19 0.9300
C05 H05A 0.9700
C05 H05B 0.9700
C08 H08A 0.9700
C08 H08B 0.9700
C14 H14 0.9300
C27 C28 1.381(7)
C27 H27 0.9300
C03 C02 1.526(6)
C03 H03A 0.9700
C03 H03B 0.9700
C28 C29 1.386(7)
C28 C31 1.525(6)
C31 H31A 0.9600
C31 H31B 0.9600
C31 H31C 0.9600
C29 H29 0.9300
C02 C01 1.514(7)
C02 H02A 0.9700
C02 H02B 0.9700
C17 H17A 0.9700
C17 H17B 0.9700
C01 H01A 0.9600
C01 H01B 0.9600
C01 H01C 0.9600
